data_1511221
loop_
_publ_author_name
'Hiltmann, F.'
'Jansen, C.'
'Krebs, B.'

_publ_section_title
;
 Li3BS3 und LiSRBS3: Neue Orthothioborate mit trigonal-planar
 koordiniertem Bor
;
_journal_name_full 'Zeitschrift fuer Anorganische und Allgemeine Chemie'
_journal_page_first 1508
_journal_page_last 1514
_journal_paper_doi 10.1002/zaac.19966220912
_journal_volume 622
_journal_year 1996
_chemical_formula_sum 'B Li S3 Sr'
_chemical_name_systematic 'Li Sr (B S3)'
_space_group_IT_number 62
_symmetry_space_group_name_Hall '-P 2ac 2n'
_symmetry_space_group_name_H-M 'P n m a'
_cell_angle_alpha 90
_cell_angle_beta 90
_cell_angle_gamma 90
_cell_formula_units_Z 4
_cell_length_a 7.557
_cell_length_b 9.083
_cell_length_c 7.049
_cell_volume 483.845
_citation_journal_id_ASTM ZAACAB
_cod_data_source_file boron0-1_334.cif
_cod_data_source_block B1Li1S3Sr1
_cod_original_formula_sum 'B1 Li1 S3 Sr1'
_cod_database_code 1511221

loop_
_symmetry_equiv_pos_as_xyz
x,y,z
-x+1/2,-y,z+1/2
x+1/2,-y+1/2,-z+1/2
-x,y+1/2,-z
-x,-y,-z
x-1/2,y,-z-1/2
-x-1/2,y-1/2,z-1/2
x,-y-1/2,z

loop_
_atom_site_label
_atom_site_type_symbol
_atom_site_fract_x
_atom_site_fract_y
_atom_site_fract_z
_atom_site_occupancy
_atom_site_U_iso_or_equiv
S1 S-2 0.0226 0.25 0.622 1 0.0
B1 B+3 0.2146 0.25 0.4621 1 0.0
Sr1 Sr+2 0.35643 0.75 0.52635 1 0.0
S2 S-2 0.30428 0.42128 0.36929 1 0.0
Li1 Li+1 0 0.5 0.5 1 0.0
